data_4340558
loop_
_publ_author_name
'Langeslay, Ryan R.'
'Walensky, Justin R.'
'Ziller, Joseph W.'
'Evans, William J.'

_publ_section_title
;
 Reactivity of Organothorium Complexes with TEMPO.
;
_journal_issue 16
_journal_name_full 'Inorganic chemistry'
_journal_page_first 8455
_journal_page_last 8463
_journal_paper_doi 10.1021/ic501034b
_journal_volume 53
_journal_year 2014
_chemical_formula_sum 'C30 H51 N O Th'
_chemical_formula_weight 673.76
_chemical_name_systematic
; 
 ? 
;
_space_group_IT_number 14
_symmetry_cell_setting monoclinic
_symmetry_space_group_name_Hall '-P 2ybc'
_symmetry_space_group_name_H-M 'P 1 21/c 1'
_atom_sites_solution_hydrogens difmap
_atom_sites_solution_primary direct
_atom_sites_solution_secondary difmap
_audit_creation_method SHELXTL
_cell_angle_alpha 90.00
_cell_angle_beta 105.0210(10)
_cell_angle_gamma 90.00
_cell_formula_units_Z 4
_cell_length_a 15.5819(7)
_cell_length_b 11.1657(5)
_cell_length_c 17.3224(7)
_cell_measurement_reflns_used 9884
_cell_measurement_temperature 103(2)
_cell_measurement_theta_max 28.76
_cell_measurement_theta_min 2.19
_cell_volume 2910.8(2)
_computing_cell_refinement 'Bruker SMART APEX2/SAINT'
_computing_data_collection 'Bruker SMART APEX2'
_computing_data_reduction 'Bruker SAINT'
_computing_molecular_graphics 'Bruker SHELXTL'
_computing_publication_material 'Bruker SHELXTL'
_computing_structure_refinement 'Bruker SHELXTL'
_computing_structure_solution 'Bruker SHELXTL'
_diffrn_ambient_temperature 103(2)
_diffrn_measured_fraction_theta_full 0.978
_diffrn_measured_fraction_theta_max 0.978
_diffrn_measurement_device_type 'Bruker SMART APEX II CCD'
_diffrn_measurement_method 'phi and omega'
_diffrn_radiation_monochromator graphite
_diffrn_radiation_source 'fine-focus sealed tube'
_diffrn_radiation_type MoK\a
_diffrn_radiation_wavelength 0.71073
_diffrn_reflns_av_R_equivalents 0.0205
_diffrn_reflns_av_sigmaI/netI 0.0158
_diffrn_reflns_limit_h_max 20
_diffrn_reflns_limit_h_min -20
_diffrn_reflns_limit_k_max 14
_diffrn_reflns_limit_k_min -14
_diffrn_reflns_limit_l_max 23
_diffrn_reflns_limit_l_min -22
_diffrn_reflns_number 33846
_diffrn_reflns_theta_full 28.28
_diffrn_reflns_theta_max 28.28
_diffrn_reflns_theta_min 2.19
_exptl_absorpt_coefficient_mu 5.143
_exptl_absorpt_correction_T_max 0.6546
_exptl_absorpt_correction_T_min 0.3842
_exptl_absorpt_correction_type multi-scan
_exptl_absorpt_process_details 'Bruker SADABS'
_exptl_crystal_colour colourless
_exptl_crystal_density_diffrn 1.537
_exptl_crystal_density_meas ?
_exptl_crystal_density_method 'not measured'
_exptl_crystal_description trianglar_prism
_exptl_crystal_F_000 1344
_exptl_crystal_size_max 0.23
_exptl_crystal_size_mid 0.18
_exptl_crystal_size_min 0.09
_refine_diff_density_max 1.193
_refine_diff_density_min -0.484
_refine_diff_density_rms 0.076
_refine_ls_extinction_method none
_refine_ls_goodness_of_fit_ref 1.023
_refine_ls_hydrogen_treatment refall
_refine_ls_matrix_type full
_refine_ls_number_parameters 502
_refine_ls_number_reflns 7074
_refine_ls_number_restraints 0
_refine_ls_restrained_S_all 1.023
_refine_ls_R_factor_all 0.0176
_refine_ls_R_factor_gt 0.0149
_refine_ls_shift/su_max 0.005
_refine_ls_shift/su_mean 0.000
_refine_ls_structure_factor_coef Fsqd
_refine_ls_weighting_details 'calc w=1/[\s^2^(Fo^2^)+(0.0227P)^2^+1.0780P] where P=(Fo^2^+2Fc^2^)/3'
_refine_ls_weighting_scheme calc
_refine_ls_wR_factor_gt 0.0363
_refine_ls_wR_factor_ref 0.0374
_reflns_number_gt 6493
_reflns_number_total 7074
_reflns_threshold_expression >2sigma(I)
_cod_data_source_file ic501034b_si_002.cif
_cod_data_source_block jrw54
_cod_depositor_comments
;
The following automatic conversions were performed:

'_symmetry_cell_setting' value 'Monoclinic' changed to 'monoclinic'
according to
/usr/data/users/saulius/crontab/automatic-downloads/rss-feeds/ACS/lib/dictionaries/cif_core.dic
dictionary named 'cif_core.dic' version 2.4.2 from 2011-04-26.

Automatic conversion script
Id: cif_fix_values 2281 2013-09-26 08:29:07Z andrius 

 Adding full bibliography for 4340558--4340566.cif.

The following automatic conversions were performed:

'_exptl_crystal_density_meas' value 'n/a' was changed to '?' - the
value is perceived as not measured.

Automatic conversion script
Id: cif_fix_values 3008 2015-01-20 13:52:24Z robertas 
;
_cod_original_sg_symbol_H-M P2(1)/c
_cod_database_code 4340558

loop_
_symmetry_equiv_pos_as_xyz
'x, y, z'
'-x, y+1/2, -z+1/2'
'-x, -y, -z'
'x, -y-1/2, z-1/2'

loop_
_atom_site_label
_atom_site_type_symbol
_atom_site_fract_x
_atom_site_fract_y
_atom_site_fract_z
_atom_site_U_iso_or_equiv
_atom_site_adp_type
_atom_site_occupancy
_atom_site_symmetry_multiplicity
_atom_site_calc_flag
Th1 Th 0.265039(4) 0.548972(5) -0.833369(3) 0.01129(3) Uani 1 1 d
O1 O 0.20630(8) 0.51224(11) -0.73767(7) 0.0152(2) Uani 1 1 d
N1 N 0.19015(10) 0.51163(14) -0.65967(8) 0.0140(3) Uani 1 1 d
C1 C 0.17825(11) 0.35259(15) -0.92035(10) 0.0147(3) Uani 1 1 d
C2 C 0.26484(12) 0.31016(15) -0.88250(10) 0.0153(3) Uani 1 1 d
C3 C 0.32559(11) 0.36400(16) -0.92129(10) 0.0157(3) Uani 1 1 d
C4 C 0.27623(12) 0.43953(15) -0.98267(11) 0.0153(3) Uani 1 1 d
C5 C 0.18544(12) 0.43288(15) -0.98202(11) 0.0149(3) Uani 1 1 d
C6 C 0.09225(13) 0.31242(18) -0.90443(12) 0.0196(4) Uani 1 1 d
C7 C 0.28902(15) 0.21063(18) -0.82242(12) 0.0216(4) Uani 1 1 d
C8 C 0.42016(13) 0.32411(19) -0.90857(13) 0.0223(4) Uani 1 1 d
C9 C 0.30949(14) 0.50536(19) -1.04481(12) 0.0210(4) Uani 1 1 d
C10 C 0.10931(13) 0.48421(19) -1.04521(12) 0.0197(4) Uani 1 1 d
C11 C 0.38049(12) 0.69159(16) -0.71864(11) 0.0173(4) Uani 1 1 d
C12 C 0.33826(12) 0.77512(16) -0.77819(11) 0.0179(4) Uani 1 1 d
C13 C 0.36877(13) 0.75333(17) -0.84748(11) 0.0204(4) Uani 1 1 d
C14 C 0.43007(12) 0.65740(18) -0.83053(11) 0.0208(4) Uani 1 1 d
C15 C 0.43582(12) 0.61700(17) -0.75131(11) 0.0190(4) Uani 1 1 d
C16 C 0.37199(14) 0.68923(19) -0.63375(11) 0.0202(4) Uani 1 1 d
C17 C 0.28095(15) 0.87825(17) -0.76568(13) 0.0238(4) Uani 1 1 d
C18 C 0.34548(19) 0.8253(2) -0.92359(13) 0.0313(5) Uani 1 1 d
C19 C 0.49167(16) 0.6221(2) -0.88078(15) 0.0320(5) Uani 1 1 d
C20 C 0.49460(15) 0.5185(2) -0.70757(14) 0.0263(4) Uani 1 1 d
C21 C 0.20773(12) 0.38933(15) -0.62518(11) 0.0165(3) Uani 1 1 d
C22 C 0.19246(14) 0.39458(18) -0.54110(11) 0.0218(4) Uani 1 1 d
C23 C 0.10152(16) 0.44290(18) -0.54058(13) 0.0252(4) Uani 1 1 d
C24 C 0.08939(15) 0.56614(18) -0.57969(12) 0.0219(4) Uani 1 1 d
C25 C 0.10164(12) 0.56749(16) -0.66495(11) 0.0164(3) Uani 1 1 d
C26 C 0.30625(13) 0.36315(19) -0.61584(12) 0.0223(4) Uani 1 1 d
C27 C 0.15247(14) 0.28833(17) -0.67460(12) 0.0206(4) Uani 1 1 d
C28 C 0.10827(15) 0.69834(18) -0.68913(13) 0.0222(4) Uani 1 1 d
C29 C 0.02246(13) 0.5101(2) -0.72487(13) 0.0229(4) Uani 1 1 d
C30 C 0.14198(15) 0.68680(18) -0.90474(12) 0.0202(4) Uani 1 1 d
H6A H 0.0483(15) 0.294(2) -0.9542(14) 0.025(6) Uiso 1 1 d
H6B H 0.0679(15) 0.373(2) -0.8759(14) 0.028(6) Uiso 1 1 d
H6C H 0.1017(15) 0.240(2) -0.8706(13) 0.024(6) Uiso 1 1 d
H7A H 0.2905(16) 0.133(2) -0.8528(14) 0.031(6) Uiso 1 1 d
H7B H 0.2455(17) 0.197(2) -0.7927(15) 0.036(7) Uiso 1 1 d
H7C H 0.3437(17) 0.221(2) -0.7885(14) 0.032(6) Uiso 1 1 d
H8A H 0.4220(16) 0.241(2) -0.9252(14) 0.030(6) Uiso 1 1 d
H8B H 0.4547(15) 0.326(2) -0.8542(14) 0.026(6) Uiso 1 1 d
H8C H 0.4504(16) 0.367(2) -0.9363(15) 0.030(6) Uiso 1 1 d
H9A H 0.2858(17) 0.474(2) -1.0944(16) 0.030(6) Uiso 1 1 d
H9B H 0.3722(17) 0.500(2) -1.0374(14) 0.025(6) Uiso 1 1 d
H9C H 0.2916(19) 0.586(3) -1.0527(17) 0.048(8) Uiso 1 1 d
H10A H 0.0889(18) 0.429(2) -1.0869(17) 0.039(7) Uiso 1 1 d
H10B H 0.1261(19) 0.550(2) -1.0648(17) 0.036(8) Uiso 1 1 d
H10C H 0.067(2) 0.507(3) -1.0224(18) 0.050(8) Uiso 1 1 d
H16A H 0.3796(16) 0.767(2) -0.6096(14) 0.033(6) Uiso 1 1 d
H16B H 0.4207(16) 0.640(2) -0.5997(14) 0.028(6) Uiso 1 1 d
H16C H 0.3196(16) 0.653(2) -0.6291(14) 0.027(6) Uiso 1 1 d
H17A H 0.3183(19) 0.941(2) -0.7379(17) 0.038(8) Uiso 1 1 d
H17B H 0.2432(17) 0.859(2) -0.7347(16) 0.037(7) Uiso 1 1 d
H17C H 0.2433(17) 0.912(2) -0.8167(16) 0.033(6) Uiso 1 1 d
H18A H 0.387(2) 0.876(3) -0.9264(19) 0.061(10) Uiso 1 1 d
H18B H 0.298(3) 0.871(4) -0.923(2) 0.091(14) Uiso 1 1 d
H18C H 0.333(2) 0.782(3) -0.969(2) 0.063(10) Uiso 1 1 d
H19A H 0.5403(19) 0.672(2) -0.8719(15) 0.043(7) Uiso 1 1 d
H19B H 0.4642(18) 0.619(2) -0.9318(18) 0.041(8) Uiso 1 1 d
H19C H 0.518(2) 0.544(3) -0.8684(19) 0.046(9) Uiso 1 1 d
H20A H 0.540(3) 0.546(3) -0.670(2) 0.073(12) Uiso 1 1 d
H20B H 0.522(2) 0.474(3) -0.739(2) 0.072(11) Uiso 1 1 d
H20C H 0.466(3) 0.466(3) -0.681(3) 0.089(14) Uiso 1 1 d
H22A H 0.2040(14) 0.318(2) -0.5176(12) 0.020(5) Uiso 1 1 d
H22B H 0.2362(15) 0.4491(18) -0.5062(14) 0.018(6) Uiso 1 1 d
H23A H 0.0948(19) 0.451(2) -0.4871(18) 0.039(8) Uiso 1 1 d
H23B H 0.0545(16) 0.390(2) -0.5672(14) 0.027(6) Uiso 1 1 d
H24A H 0.1333(14) 0.6210(19) -0.5474(12) 0.016(5) Uiso 1 1 d
H24B H 0.0323(18) 0.599(2) -0.5811(15) 0.038(7) Uiso 1 1 d
H26A H 0.3436(17) 0.429(2) -0.5895(15) 0.026(6) Uiso 1 1 d
H26B H 0.3207(15) 0.350(2) -0.6685(14) 0.027(6) Uiso 1 1 d
H26C H 0.3237(15) 0.288(2) -0.5845(14) 0.028(6) Uiso 1 1 d
H27A H 0.1475(14) 0.298(2) -0.7288(13) 0.017(5) Uiso 1 1 d
H27B H 0.0921(16) 0.284(2) -0.6653(13) 0.029(6) Uiso 1 1 d
H27C H 0.1822(16) 0.212(2) -0.6589(14) 0.031(6) Uiso 1 1 d
H28A H 0.1569(16) 0.732(2) -0.6569(14) 0.029(6) Uiso 1 1 d
H28B H 0.0598(16) 0.742(2) -0.6822(13) 0.027(6) Uiso 1 1 d
H28C H 0.1130(14) 0.7062(19) -0.7453(13) 0.021(5) Uiso 1 1 d
H29A H 0.0042(18) 0.438(2) -0.7076(16) 0.035(7) Uiso 1 1 d
H29B H 0.0376(17) 0.498(3) -0.7726(16) 0.033(6) Uiso 1 1 d
H29C H -0.0258(19) 0.563(2) -0.7350(16) 0.034(7) Uiso 1 1 d
H30A H 0.1368(16) 0.748(2) -0.8795(15) 0.032(7) Uiso 1 1 d
H30B H 0.098(2) 0.653(3) -0.9097(18) 0.048(9) Uiso 1 1 d
H30C H 0.1451(19) 0.705(3) -0.9533(19) 0.053(8) Uiso 1 1 d

loop_
_atom_site_aniso_label
_atom_site_aniso_U_11
_atom_site_aniso_U_22
_atom_site_aniso_U_33
_atom_site_aniso_U_23
_atom_site_aniso_U_13
_atom_site_aniso_U_12
Th1 0.01203(4) 0.01126(4) 0.01101(4) 0.00012(2) 0.00377(2) -0.00065(2)
O1 0.0182(6) 0.0160(6) 0.0130(6) 0.0001(5) 0.0067(5) 0.0003(5)
N1 0.0172(7) 0.0155(7) 0.0114(7) 0.0016(6) 0.0075(6) 0.0013(6)
C1 0.0168(8) 0.0125(8) 0.0151(8) -0.0031(6) 0.0047(6) -0.0006(7)
C2 0.0188(9) 0.0122(8) 0.0145(8) -0.0015(6) 0.0038(7) 0.0021(7)
C3 0.0162(8) 0.0161(8) 0.0151(8) -0.0024(7) 0.0044(7) 0.0030(7)
C4 0.0168(9) 0.0159(8) 0.0136(8) -0.0015(6) 0.0047(7) -0.0009(6)
C5 0.0155(8) 0.0153(8) 0.0137(8) -0.0011(6) 0.0034(7) 0.0007(6)
C6 0.0193(9) 0.0204(9) 0.0195(9) -0.0013(7) 0.0058(8) -0.0041(7)
C7 0.0270(10) 0.0172(9) 0.0208(9) 0.0023(7) 0.0067(8) 0.0048(8)
C8 0.0169(9) 0.0269(11) 0.0233(10) 0.0004(8) 0.0055(8) 0.0064(8)
C9 0.0224(10) 0.0235(10) 0.0190(10) 0.0023(8) 0.0088(8) -0.0008(8)
C10 0.0185(9) 0.0221(10) 0.0171(9) 0.0010(8) 0.0021(7) 0.0031(8)
C11 0.0170(8) 0.0192(8) 0.0161(8) -0.0037(7) 0.0052(7) -0.0058(7)
C12 0.0203(9) 0.0150(8) 0.0193(9) -0.0029(7) 0.0067(7) -0.0058(7)
C13 0.0239(9) 0.0205(9) 0.0179(9) -0.0011(7) 0.0072(7) -0.0103(8)
C14 0.0190(9) 0.0250(9) 0.0206(9) -0.0064(8) 0.0092(7) -0.0087(8)
C15 0.0142(8) 0.0220(9) 0.0205(9) -0.0047(7) 0.0039(7) -0.0049(7)
C16 0.0212(10) 0.0241(10) 0.0161(9) -0.0040(7) 0.0062(7) -0.0058(8)
C17 0.0274(10) 0.0160(9) 0.0287(11) -0.0027(8) 0.0087(9) -0.0031(8)
C18 0.0450(14) 0.0291(12) 0.0202(10) 0.0033(9) 0.0088(10) -0.0170(11)
C19 0.0261(11) 0.0446(14) 0.0307(12) -0.0137(10) 0.0170(10) -0.0144(10)
C20 0.0169(10) 0.0299(11) 0.0303(11) -0.0038(9) 0.0027(9) 0.0013(8)
C21 0.0207(9) 0.0133(8) 0.0164(8) 0.0028(6) 0.0064(7) 0.0017(7)
C22 0.0299(11) 0.0204(9) 0.0164(9) 0.0041(7) 0.0084(8) 0.0013(8)
C23 0.0342(12) 0.0251(10) 0.0220(10) 0.0026(8) 0.0177(9) -0.0009(9)
C24 0.0266(11) 0.0218(9) 0.0216(10) -0.0005(8) 0.0140(8) 0.0024(8)
C25 0.0165(9) 0.0151(8) 0.0192(9) 0.0006(7) 0.0078(7) 0.0019(7)
C26 0.0206(9) 0.0216(10) 0.0241(10) 0.0039(8) 0.0049(8) 0.0040(8)
C27 0.0255(10) 0.0155(9) 0.0214(10) 0.0005(7) 0.0073(8) -0.0002(8)
C28 0.0251(10) 0.0164(9) 0.0279(10) 0.0030(8) 0.0120(9) 0.0049(8)
C29 0.0173(9) 0.0242(10) 0.0268(10) -0.0006(8) 0.0050(8) 0.0021(8)
C30 0.0260(10) 0.0168(9) 0.0166(9) -0.0005(7) 0.0034(8) -0.0069(8)

loop_
_atom_type_symbol
_atom_type_description
_atom_type_scat_dispersion_real
_atom_type_scat_dispersion_imag
_atom_type_scat_source
C C 0.0033 0.0016 'International Tables Vol C Tables 4.2.6.8 and 6.1.1.4'
H H 0.0000 0.0000 'International Tables Vol C Tables 4.2.6.8 and 6.1.1.4'
N N 0.0061 0.0033 'International Tables Vol C Tables 4.2.6.8 and 6.1.1.4'
O O 0.0106 0.0060 'International Tables Vol C Tables 4.2.6.8 and 6.1.1.4'
Th Th -7.2400 8.8979 'International Tables Vol C Tables 4.2.6.8 and 6.1.1.4'

loop_
_geom_angle_atom_site_label_1
_geom_angle_atom_site_label_2
_geom_angle_atom_site_label_3
_geom_angle
Cnt1 Th1 C30 99.7
Cnt1 Th1 O1 114.2
Cnt2 Th1 C30 100.5
Cnt2 Th1 O1 108.7
Cnt1 Th1 Cnt2 130.5
O1 Th1 C30 94.22(6)
O1 Th1 C15 101.66(5)
C30 Th1 C15 126.19(6)
O1 Th1 C2 94.96(5)
C30 Th1 C2 119.48(6)
C15 Th1 C2 109.97(5)
O1 Th1 C1 91.32(5)
C30 Th1 C1 90.82(6)
C15 Th1 C1 138.93(5)
C2 Th1 C1 29.37(5)
O1 Th1 C11 83.33(5)
C30 Th1 C11 105.53(6)
C15 Th1 C11 29.42(5)
C2 Th1 C11 134.93(5)
C1 Th1 C11 163.09(5)
O1 Th1 C14 129.80(5)
C30 Th1 C14 108.64(7)
C15 Th1 C14 29.42(5)
C2 Th1 C14 110.00(5)
C1 Th1 C14 130.82(5)
C11 Th1 C14 48.10(5)
O1 Th1 C12 97.22(5)
C30 Th1 C12 79.04(6)
C15 Th1 C12 48.32(6)
C2 Th1 C12 156.98(5)
C1 Th1 C12 167.16(5)
C11 Th1 C12 29.16(5)
C14 Th1 C12 47.81(5)
O1 Th1 C13 126.14(5)
C30 Th1 C13 81.08(6)
C15 Th1 C13 48.25(6)
C2 Th1 C13 133.97(5)
C1 Th1 C13 141.97(5)
C11 Th1 C13 48.00(5)
C14 Th1 C13 28.87(6)
C12 Th1 C13 29.02(5)
O1 Th1 C5 116.07(5)
C30 Th1 C5 74.81(6)
C15 Th1 C5 135.92(5)
C2 Th1 C5 47.85(5)
C1 Th1 C5 29.04(5)
C11 Th1 C5 160.60(5)
C14 Th1 C5 112.90(5)
C12 Th1 C5 138.58(5)
C13 Th1 C5 114.17(5)
O1 Th1 C3 122.78(5)
C30 Th1 C3 119.53(6)
C15 Th1 C3 93.74(5)
C2 Th1 C3 29.16(5)
C1 Th1 C3 47.94(5)
C11 Th1 C3 123.12(5)
C14 Th1 C3 83.96(5)
C12 Th1 C3 131.46(5)
C13 Th1 C3 105.06(5)
C5 Th1 C3 47.27(5)
O1 Th1 C4 138.45(5)
C30 Th1 C4 91.93(6)
C15 Th1 C4 107.45(5)
C2 Th1 C4 47.50(5)
C1 Th1 C4 47.49(5)
C11 Th1 C4 133.94(5)
C14 Th1 C4 86.08(5)
C12 Th1 C4 124.28(5)
C13 Th1 C4 95.42(5)
C5 Th1 C4 28.48(5)
C3 Th1 C4 28.42(5)
N1 O1 Th1 161.36(10)
O1 N1 C21 108.85(13)
O1 N1 C25 108.91(13)
C21 N1 C25 118.60(14)
C2 C1 C5 107.87(15)
C2 C1 C6 126.92(16)
C5 C1 C6 124.98(16)
C2 C1 Th1 75.19(10)
C5 C1 Th1 77.84(10)
C6 C1 Th1 117.60(11)
C1 C2 C3 107.99(15)
C1 C2 C7 127.18(17)
C3 C2 C7 124.03(16)
C1 C2 Th1 75.44(10)
C3 C2 Th1 78.07(10)
C7 C2 Th1 120.91(12)
C4 C3 C2 107.84(15)
C4 C3 C8 127.46(17)
C2 C3 C8 123.49(16)
C4 C3 Th1 77.32(10)
C2 C3 Th1 72.77(9)
C8 C3 Th1 125.58(12)
C3 C4 C5 108.13(15)
C3 C4 C9 127.41(17)
C5 C4 C9 124.11(17)
C3 C4 Th1 74.26(10)
C5 C4 Th1 74.05(10)
C9 C4 Th1 122.91(12)
C4 C5 C1 108.17(15)
C4 C5 C10 125.04(17)
C1 C5 C10 125.92(17)
C4 C5 Th1 77.47(10)
C1 C5 Th1 73.12(10)
C10 C5 Th1 123.95(12)
C15 C11 C12 108.13(16)
C15 C11 C16 126.45(18)
C12 C11 C16 125.30(17)
C15 C11 Th1 74.24(10)
C12 C11 Th1 76.51(10)
C16 C11 Th1 118.55(12)
C11 C12 C13 107.91(16)
C11 C12 C17 125.31(17)
C13 C12 C17 126.33(18)
C11 C12 Th1 74.33(10)
C13 C12 Th1 75.89(10)
C17 C12 Th1 121.86(12)
C14 C13 C12 108.05(16)
C14 C13 C18 125.62(19)
C12 C13 C18 126.18(19)
C14 C13 Th1 75.09(10)
C12 C13 Th1 75.10(10)
C18 C13 Th1 119.35(13)
C13 C14 C15 108.07(16)
C13 C14 C19 125.13(19)
C15 C14 C19 125.7(2)
C13 C14 Th1 76.04(10)
C15 C14 Th1 73.23(10)
C19 C14 Th1 126.18(13)
C11 C15 C14 107.79(17)
C11 C15 C20 125.61(18)
C14 C15 C20 126.48(18)
C11 C15 Th1 76.34(10)
C14 C15 Th1 77.35(10)
C20 C15 Th1 115.80(13)
N1 C21 C26 107.06(14)
N1 C21 C22 106.75(14)
C26 C21 C22 107.74(16)
N1 C21 C27 115.57(15)
C26 C21 C27 108.70(16)
C22 C21 C27 110.72(15)
C23 C22 C21 113.15(17)
C22 C23 C24 109.07(17)
C23 C24 C25 113.83(16)
N1 C25 C28 106.76(15)
N1 C25 C29 115.79(15)
C28 C25 C29 108.29(17)
N1 C25 C24 106.22(15)
C28 C25 C24 107.83(15)
C29 C25 C24 111.60(16)

loop_
_geom_bond_atom_site_label_1
_geom_bond_atom_site_label_2
_geom_bond_distance
Th1 Cnt1 2.578
Th1 Cnt2 2.546
Th1 O1 2.1309(12)
Th1 C30 2.519(2)
Th1 C15 2.7782(18)
Th1 C2 2.7988(17)
Th1 C1 2.8020(17)
Th1 C11 2.8051(18)
Th1 C14 2.8311(18)
Th1 C12 2.8331(17)
Th1 C13 2.8432(18)
Th1 C5 2.8625(18)
Th1 C3 2.8671(17)
Th1 C4 2.9061(18)
O1 N1 1.4371(18)
N1 C21 1.487(2)
N1 C25 1.495(2)
C1 C2 1.420(2)
C1 C5 1.421(2)
C1 C6 1.505(2)
C2 C3 1.428(2)
C2 C7 1.502(3)
C3 C4 1.418(2)
C3 C8 1.500(2)
C4 C5 1.419(3)
C4 C9 1.502(3)
C5 C10 1.504(3)
C11 C15 1.418(3)
C11 C12 1.419(3)
C11 C16 1.510(2)
C12 C13 1.422(2)
C12 C17 1.507(3)
C13 C14 1.414(3)
C13 C18 1.506(3)
C14 C15 1.425(3)
C14 C19 1.506(3)
C15 C20 1.504(3)
C21 C26 1.529(3)
C21 C22 1.536(3)
C21 C27 1.538(3)
C22 C23 1.519(3)
C23 C24 1.524(3)
C24 C25 1.538(3)
C25 C28 1.531(3)
C25 C29 1.532(3)

loop_
_geom_torsion_atom_site_label_1
_geom_torsion_atom_site_label_2
_geom_torsion_atom_site_label_3
_geom_torsion_atom_site_label_4
_geom_torsion
C30 Th1 O1 N1 -107.9(3)
C15 Th1 O1 N1 20.4(3)
C2 Th1 O1 N1 132.0(3)
C1 Th1 O1 N1 161.2(3)
C11 Th1 O1 N1 -2.7(3)
C14 Th1 O1 N1 10.7(3)
C12 Th1 O1 N1 -28.5(3)
C13 Th1 O1 N1 -25.9(3)
C5 Th1 O1 N1 176.9(3)
C3 Th1 O1 N1 122.6(3)
C4 Th1 O1 N1 154.4(3)
Th1 O1 N1 C21 -111.6(3)
Th1 O1 N1 C25 117.7(3)
O1 Th1 C1 C2 -97.78(10)
C30 Th1 C1 C2 167.97(11)
C15 Th1 C1 C2 11.74(14)
C11 Th1 C1 C2 -26.7(2)
C14 Th1 C1 C2 52.20(12)
C12 Th1 C1 C2 130.4(2)
C13 Th1 C1 C2 91.48(13)
C5 Th1 C1 C2 112.43(15)
C3 Th1 C1 C2 37.36(10)
C4 Th1 C1 C2 76.10(11)
O1 Th1 C1 C5 149.79(10)
C30 Th1 C1 C5 55.54(11)
C15 Th1 C1 C5 -100.69(12)
C2 Th1 C1 C5 -112.43(15)
C11 Th1 C1 C5 -139.10(17)
C14 Th1 C1 C5 -60.23(12)
C12 Th1 C1 C5 18.0(3)
C13 Th1 C1 C5 -20.95(15)
C3 Th1 C1 C5 -75.08(11)
C4 Th1 C1 C5 -36.33(10)
O1 Th1 C1 C6 26.48(13)
C30 Th1 C1 C6 -67.76(14)
C15 Th1 C1 C6 136.00(13)
C2 Th1 C1 C6 124.26(18)
C11 Th1 C1 C6 97.6(2)
C14 Th1 C1 C6 176.46(12)
C12 Th1 C1 C6 -105.3(2)
C13 Th1 C1 C6 -144.26(12)
C5 Th1 C1 C6 -123.31(18)
C3 Th1 C1 C6 161.62(16)
C4 Th1 C1 C6 -159.63(16)
C5 C1 C2 C3 -0.32(19)
C6 C1 C2 C3 174.36(17)
Th1 C1 C2 C3 -72.01(12)
C5 C1 C2 C7 -170.33(17)
C6 C1 C2 C7 4.3(3)
Th1 C1 C2 C7 117.98(18)
C5 C1 C2 Th1 71.70(12)
C6 C1 C2 Th1 -113.63(17)
O1 Th1 C2 C1 83.85(10)
C30 Th1 C2 C1 -13.85(12)
C15 Th1 C2 C1 -171.82(10)
C11 Th1 C2 C1 169.37(9)
C14 Th1 C2 C1 -140.48(10)
C12 Th1 C2 C1 -154.37(13)
C13 Th1 C2 C1 -121.17(11)
C5 Th1 C2 C1 -37.24(10)
C3 Th1 C2 C1 -112.40(15)
C4 Th1 C2 C1 -76.10(11)
O1 Th1 C2 C3 -163.75(10)
C30 Th1 C2 C3 98.55(11)
C15 Th1 C2 C3 -59.43(11)
C1 Th1 C2 C3 112.40(14)
C11 Th1 C2 C3 -78.23(12)
C14 Th1 C2 C3 -28.08(11)
C12 Th1 C2 C3 -41.97(18)
C13 Th1 C2 C3 -8.77(13)
C5 Th1 C2 C3 75.16(11)
C4 Th1 C2 C3 36.30(9)
O1 Th1 C2 C7 -41.05(15)
C30 Th1 C2 C7 -138.75(14)
C15 Th1 C2 C7 63.28(15)
C1 Th1 C2 C7 -124.90(19)
C11 Th1 C2 C7 44.47(17)
C14 Th1 C2 C7 94.62(15)
C12 Th1 C2 C7 80.7(2)
C13 Th1 C2 C7 113.93(15)
C5 Th1 C2 C7 -162.14(17)
C3 Th1 C2 C7 122.70(19)
C4 Th1 C2 C7 159.00(17)
C1 C2 C3 C4 0.15(19)
C7 C2 C3 C4 170.55(17)
Th1 C2 C3 C4 -70.05(12)
C1 C2 C3 C8 -168.12(17)
C7 C2 C3 C8 2.3(3)
Th1 C2 C3 C8 121.68(17)
C1 C2 C3 Th1 70.20(12)
C7 C2 C3 Th1 -119.40(17)
O1 Th1 C3 C4 132.86(10)
C30 Th1 C3 C4 15.12(13)
C15 Th1 C3 C4 -120.70(11)
C2 Th1 C3 C4 113.49(15)
C1 Th1 C3 C4 75.84(11)
C11 Th1 C3 C4 -122.35(10)
C14 Th1 C3 C4 -92.92(11)
C12 Th1 C3 C4 -86.93(12)
C13 Th1 C3 C4 -73.03(11)
C5 Th1 C3 C4 36.16(10)
O1 Th1 C3 C2 19.37(12)
C30 Th1 C3 C2 -98.38(11)
C15 Th1 C3 C2 125.81(10)
C1 Th1 C3 C2 -37.65(10)
C11 Th1 C3 C2 124.16(10)
C14 Th1 C3 C2 153.59(11)
C12 Th1 C3 C2 159.58(10)
C13 Th1 C3 C2 173.47(10)
C5 Th1 C3 C2 -77.33(11)
C4 Th1 C3 C2 -113.49(15)
O1 Th1 C3 C8 -99.87(15)
C30 Th1 C3 C8 142.39(15)
C15 Th1 C3 C8 6.57(16)
C2 Th1 C3 C8 -119.2(2)
C1 Th1 C3 C8 -156.89(18)
C11 Th1 C3 C8 4.92(17)
C14 Th1 C3 C8 34.36(15)
C12 Th1 C3 C8 40.34(18)
C13 Th1 C3 C8 54.24(16)
C5 Th1 C3 C8 163.43(18)
C4 Th1 C3 C8 127.3(2)
C2 C3 C4 C5 0.1(2)
C8 C3 C4 C5 167.74(18)
Th1 C3 C4 C5 -66.89(12)
C2 C3 C4 C9 -173.36(17)
C8 C3 C4 C9 -5.7(3)
Th1 C3 C4 C9 119.68(18)
C2 C3 C4 Th1 66.96(12)
C8 C3 C4 Th1 -125.37(19)
O1 Th1 C4 C3 -68.30(13)
C30 Th1 C4 C3 -166.88(11)
C15 Th1 C4 C3 64.08(11)
C2 Th1 C4 C3 -37.31(10)
C1 Th1 C4 C3 -77.54(11)
C11 Th1 C4 C3 79.27(12)
C14 Th1 C4 C3 84.56(11)
C12 Th1 C4 C3 115.09(11)
C13 Th1 C4 C3 111.91(11)
C5 Th1 C4 C3 -114.63(15)
O1 Th1 C4 C5 46.33(13)
C30 Th1 C4 C5 -52.25(11)
C15 Th1 C4 C5 178.71(10)
C2 Th1 C4 C5 77.32(11)
C1 Th1 C4 C5 37.09(10)
C11 Th1 C4 C5 -166.11(10)
C14 Th1 C4 C5 -160.81(11)
C12 Th1 C4 C5 -130.29(10)
C13 Th1 C4 C5 -133.47(10)
C3 Th1 C4 C5 114.63(15)
O1 Th1 C4 C9 166.98(13)
C30 Th1 C4 C9 68.41(15)
C15 Th1 C4 C9 -60.63(16)
C2 Th1 C4 C9 -162.03(18)
C1 Th1 C4 C9 157.75(18)
C11 Th1 C4 C9 -45.45(17)
C14 Th1 C4 C9 -40.16(15)
C12 Th1 C4 C9 -9.63(17)
C13 Th1 C4 C9 -12.81(15)
C5 Th1 C4 C9 120.66(19)
C3 Th1 C4 C9 -124.7(2)
C3 C4 C5 C1 -0.3(2)
C9 C4 C5 C1 173.43(17)
Th1 C4 C5 C1 -67.29(12)
C3 C4 C5 C10 -170.10(17)
C9 C4 C5 C10 3.6(3)
Th1 C4 C5 C10 122.88(18)
C3 C4 C5 Th1 67.02(12)
C9 C4 C5 Th1 -119.28(17)
C2 C1 C5 C4 0.36(19)
C6 C1 C5 C4 -174.44(16)
Th1 C1 C5 C4 70.23(12)
C2 C1 C5 C10 170.08(17)
C6 C1 C5 C10 -4.7(3)
Th1 C1 C5 C10 -120.05(18)
C2 C1 C5 Th1 -69.87(12)
C6 C1 C5 Th1 115.33(17)
O1 Th1 C5 C4 -147.72(10)
C30 Th1 C5 C4 125.03(11)
C15 Th1 C5 C4 -1.77(14)
C2 Th1 C5 C4 -75.96(11)
C1 Th1 C5 C4 -113.66(15)
C11 Th1 C5 C4 31.4(2)
C14 Th1 C5 C4 20.85(12)
C12 Th1 C5 C4 72.31(12)
C13 Th1 C5 C4 52.37(11)
C3 Th1 C5 C4 -36.08(10)
O1 Th1 C5 C1 -34.06(11)
C30 Th1 C5 C1 -121.31(11)
C15 Th1 C5 C1 111.89(11)
C2 Th1 C5 C1 37.70(10)
C11 Th1 C5 C1 145.02(15)
C14 Th1 C5 C1 134.51(10)
C12 Th1 C5 C1 -174.04(9)
C13 Th1 C5 C1 166.03(10)
C3 Th1 C5 C1 77.58(11)
C4 Th1 C5 C1 113.66(15)
O1 Th1 C5 C10 88.27(15)
C30 Th1 C5 C10 1.01(15)
C15 Th1 C5 C10 -125.79(15)
C2 Th1 C5 C10 160.02(18)
C1 Th1 C5 C10 122.3(2)
C11 Th1 C5 C10 -92.7(2)
C14 Th1 C5 C10 -103.17(15)
C12 Th1 C5 C10 -51.71(18)
C13 Th1 C5 C10 -71.65(16)
C3 Th1 C5 C10 -160.10(18)
C4 Th1 C5 C10 -124.0(2)
O1 Th1 C11 C15 128.43(11)
C30 Th1 C11 C15 -139.01(11)
C2 Th1 C11 C15 38.08(14)
C1 Th1 C11 C15 56.2(2)
C14 Th1 C11 C15 -37.68(11)
C12 Th1 C11 C15 -113.59(16)
C13 Th1 C11 C15 -76.84(12)
C5 Th1 C11 C15 -50.7(2)
C3 Th1 C11 C15 3.36(13)
C4 Th1 C11 C15 -30.58(14)
O1 Th1 C11 C12 -117.98(11)
C30 Th1 C11 C12 -25.43(12)
C15 Th1 C11 C12 113.59(16)
C2 Th1 C11 C12 151.66(10)
C1 Th1 C11 C12 169.78(15)
C14 Th1 C11 C12 75.91(11)
C13 Th1 C11 C12 36.74(10)
C5 Th1 C11 C12 62.9(2)
C3 Th1 C11 C12 116.95(11)
C4 Th1 C11 C12 83.01(12)
O1 Th1 C11 C16 5.12(14)
C30 Th1 C11 C16 97.67(15)
C15 Th1 C11 C16 -123.3(2)
C2 Th1 C11 C16 -85.24(16)
C1 Th1 C11 C16 -67.1(2)
C14 Th1 C11 C16 -161.00(18)
C12 Th1 C11 C16 123.10(19)
C13 Th1 C11 C16 159.84(17)
C5 Th1 C11 C16 -174.05(14)
C3 Th1 C11 C16 -119.95(14)
C4 Th1 C11 C16 -153.89(13)
C15 C11 C12 C13 -1.0(2)
C16 C11 C12 C13 175.28(17)
Th1 C11 C12 C13 -69.09(12)
C15 C11 C12 C17 -173.64(17)
C16 C11 C12 C17 2.6(3)
Th1 C11 C12 C17 118.23(18)
C15 C11 C12 Th1 68.13(13)
C16 C11 C12 Th1 -115.62(18)
O1 Th1 C12 C11 62.15(11)
C30 Th1 C12 C11 155.08(12)
C15 Th1 C12 C11 -37.06(10)
C2 Th1 C12 C11 -59.24(18)
C1 Th1 C12 C11 -166.6(2)
C14 Th1 C12 C11 -76.96(11)
C13 Th1 C12 C11 -113.58(16)
C5 Th1 C12 C11 -153.46(10)
C3 Th1 C12 C11 -85.01(12)
C4 Th1 C12 C11 -120.11(10)
O1 Th1 C12 C13 175.72(11)
C30 Th1 C12 C13 -91.35(12)
C15 Th1 C12 C13 76.51(12)
C2 Th1 C12 C13 54.34(19)
C1 Th1 C12 C13 -53.0(3)
C11 Th1 C12 C13 113.58(16)
C14 Th1 C12 C13 36.61(11)
C5 Th1 C12 C13 -39.89(15)
C3 Th1 C12 C13 28.57(14)
C4 Th1 C12 C13 -6.54(13)
O1 Th1 C12 C17 -60.02(15)
C30 Th1 C12 C17 32.91(15)
C15 Th1 C12 C17 -159.23(18)
C2 Th1 C12 C17 178.60(14)
C1 Th1 C12 C17 71.3(3)
C11 Th1 C12 C17 -122.17(19)
C14 Th1 C12 C17 160.87(18)
C13 Th1 C12 C17 124.3(2)
C5 Th1 C12 C17 84.37(16)
C3 Th1 C12 C17 152.82(13)
C4 Th1 C12 C17 117.72(15)
C11 C12 C13 C14 -0.4(2)
C17 C12 C13 C14 172.13(18)
Th1 C12 C13 C14 -68.49(13)
C11 C12 C13 C18 -176.26(18)
C17 C12 C13 C18 -3.7(3)
Th1 C12 C13 C18 115.70(19)
C11 C12 C13 Th1 68.04(12)
C17 C12 C13 Th1 -119.38(19)
O1 Th1 C13 C14 108.49(11)
C30 Th1 C13 C14 -162.79(12)
C15 Th1 C13 C14 36.93(10)
C2 Th1 C13 C14 -40.06(13)
C1 Th1 C13 C14 -83.00(13)
C11 Th1 C13 C14 76.81(12)
C12 Th1 C13 C14 113.75(16)
C5 Th1 C13 C14 -93.97(11)
C3 Th1 C13 C14 -44.47(11)
C4 Th1 C13 C14 -71.68(11)
O1 Th1 C13 C12 -5.25(14)
C30 Th1 C13 C12 83.47(12)
C15 Th1 C13 C12 -76.81(12)
C2 Th1 C13 C12 -153.80(10)
C1 Th1 C13 C12 163.25(10)
C11 Th1 C13 C12 -36.94(10)
C14 Th1 C13 C12 -113.75(16)
C5 Th1 C13 C12 152.29(10)
C3 Th1 C13 C12 -158.22(11)
C4 Th1 C13 C12 174.58(11)
O1 Th1 C13 C18 -128.70(16)
C30 Th1 C13 C18 -39.98(17)
C15 Th1 C13 C18 159.74(19)
C2 Th1 C13 C18 82.75(18)
C1 Th1 C13 C18 39.8(2)
C11 Th1 C13 C18 -160.4(2)
C14 Th1 C13 C18 122.8(2)
C12 Th1 C13 C18 -123.4(2)
C5 Th1 C13 C18 28.84(18)
C3 Th1 C13 C18 78.34(17)
C4 Th1 C13 C18 51.13(17)
C12 C13 C14 C15 1.7(2)
C18 C13 C14 C15 177.52(18)
Th1 C13 C14 C15 -66.81(13)
C12 C13 C14 C19 -166.84(18)
C18 C13 C14 C19 9.0(3)
Th1 C13 C14 C19 124.67(19)
C12 C13 C14 Th1 68.49(12)
C18 C13 C14 Th1 -115.67(19)
O1 Th1 C14 C13 -94.51(12)
C30 Th1 C14 C13 17.97(12)
C15 Th1 C14 C13 -114.12(16)
C2 Th1 C14 C13 150.47(10)
C1 Th1 C14 C13 126.11(11)
C11 Th1 C14 C13 -76.44(11)
C12 Th1 C14 C13 -36.81(10)
C5 Th1 C14 C13 98.89(11)
C3 Th1 C14 C13 137.14(11)
C4 Th1 C14 C13 108.69(11)
O1 Th1 C14 C15 19.61(14)
C30 Th1 C14 C15 132.09(12)
C2 Th1 C14 C15 -95.41(11)
C1 Th1 C14 C15 -119.77(11)
C11 Th1 C14 C15 37.68(11)
C12 Th1 C14 C15 77.31(12)
C13 Th1 C14 C15 114.12(16)
C5 Th1 C14 C15 -146.99(11)
C3 Th1 C14 C15 -108.74(11)
C4 Th1 C14 C15 -137.19(12)
O1 Th1 C14 C19 141.93(18)
C30 Th1 C14 C19 -105.59(19)
C15 Th1 C14 C19 122.3(2)
C2 Th1 C14 C19 26.9(2)
C1 Th1 C14 C19 2.6(2)
C11 Th1 C14 C19 160.0(2)
C12 Th1 C14 C19 -160.4(2)
C13 Th1 C14 C19 -123.6(2)
C5 Th1 C14 C19 -24.7(2)
C3 Th1 C14 C19 13.58(19)
C4 Th1 C14 C19 -14.87(19)
C12 C11 C15 C14 2.0(2)
C16 C11 C15 C14 -174.20(17)
Th1 C11 C15 C14 71.66(13)
C12 C11 C15 C20 178.19(18)
C16 C11 C15 C20 2.0(3)
Th1 C11 C15 C20 -112.14(19)
C12 C11 C15 Th1 -69.67(13)
C16 C11 C15 Th1 114.14(18)
C13 C14 C15 C11 -2.3(2)
C19 C14 C15 C11 166.16(18)
Th1 C14 C15 C11 -70.97(13)
C13 C14 C15 C20 -178.43(19)
C19 C14 C15 C20 -10.0(3)
Th1 C14 C15 C20 112.9(2)
C13 C14 C15 Th1 68.70(13)
C19 C14 C15 Th1 -122.87(19)
O1 Th1 C15 C11 -52.60(11)
C30 Th1 C15 C11 51.53(13)
C2 Th1 C15 C11 -152.32(10)
C1 Th1 C15 C11 -158.42(10)
C14 Th1 C15 C11 112.13(16)
C12 Th1 C15 C11 36.71(10)
C13 Th1 C15 C11 75.93(12)
C5 Th1 C15 C11 158.30(10)
C3 Th1 C15 C11 -177.18(11)
C4 Th1 C15 C11 157.42(10)
O1 Th1 C15 C14 -164.73(11)
C30 Th1 C15 C14 -60.60(13)
C2 Th1 C15 C14 95.55(11)
C1 Th1 C15 C14 89.45(13)
C11 Th1 C15 C14 -112.13(16)
C12 Th1 C15 C14 -75.42(12)
C13 Th1 C15 C14 -36.20(11)
C5 Th1 C15 C14 46.17(14)
C3 Th1 C15 C14 70.69(11)
C4 Th1 C15 C14 45.29(12)
O1 Th1 C15 C20 70.63(15)
C30 Th1 C15 C20 174.77(14)
C2 Th1 C15 C20 -29.09(16)
C1 Th1 C15 C20 -35.18(18)
C11 Th1 C15 C20 123.2(2)
C14 Th1 C15 C20 -124.6(2)
C12 Th1 C15 C20 159.95(17)
C13 Th1 C15 C20 -160.83(17)
C5 Th1 C15 C20 -78.46(16)
C3 Th1 C15 C20 -53.94(15)
C4 Th1 C15 C20 -79.35(15)
O1 N1 C21 C26 63.06(17)
C25 N1 C21 C26 -171.76(15)
O1 N1 C21 C22 178.22(14)
C25 N1 C21 C22 -56.6(2)
O1 N1 C21 C27 -58.17(18)
C25 N1 C21 C27 67.0(2)
N1 C21 C22 C23 54.4(2)
C26 C21 C22 C23 169.13(17)
C27 C21 C22 C23 -72.1(2)
C21 C22 C23 C24 -56.2(2)
C22 C23 C24 C25 56.1(2)
O1 N1 C25 C28 -64.08(18)
C21 N1 C25 C28 170.76(15)
O1 N1 C25 C29 56.54(19)
C21 N1 C25 C29 -68.6(2)
O1 N1 C25 C24 -178.96(14)
C21 N1 C25 C24 55.9(2)
C23 C24 C25 N1 -53.4(2)
C23 C24 C25 C28 -167.59(18)
C23 C24 C25 C29 73.6(2)
